data_7052593
loop_
_publ_author_name
'Gromov, Sergey P.'
'Vedernikov, Artem I.'
'Lobova, Natalia A.'
'Kuz'mina, Lyudmila G.'
'Basok, Stepan S.'
'Strelenko, Yuri A.'
'Alfimov, Michael V.'
'Howard, Judith A. K.'

_publ_section_title
;
 Controlled self-assembly of bis(crown)stilbenes into unusual
 bis-sandwich complexes: structure and stereoselective [2+2]
 photocycloaddition
;
_journal_issue 3
_journal_name_full 'New Journal of Chemistry'
_journal_page_first 724
_journal_paper_doi 10.1039/c0nj00780c
_journal_volume 35
_journal_year 2011
_chemical_formula_sum 'C53 H76 Cl2 N2 O20'
_chemical_formula_weight 1132.06
_chemical_name_systematic
;
?
;
_space_group_IT_number 155
_symmetry_cell_setting trigonal
_symmetry_space_group_name_Hall 'R 3 2"'
_symmetry_space_group_name_H-M 'R 3 2 :H'
_atom_sites_solution_hydrogens geom
_atom_sites_solution_primary direct
_atom_sites_solution_secondary difmap
_audit_creation_method SHELXL-97
_cell_angle_alpha 90.00
_cell_angle_beta 90.00
_cell_angle_gamma 120.00
_cell_formula_units_Z 9
_cell_length_a 21.0741(3)
_cell_length_b 21.0741(3)
_cell_length_c 33.4590(6)
_cell_measurement_temperature 100(2)
_cell_volume 12868.9(3)
_computing_structure_refinement 'SHELXL-97 (Sheldrick, 1997)'
_computing_structure_solution 'SHELXS-97 (Sheldrick, 1990)'
_diffrn_ambient_temperature 100(2)
_diffrn_measured_fraction_theta_full 0.958
_diffrn_measured_fraction_theta_max 0.959
_diffrn_measurement_device_type Microstar
_diffrn_measurement_method /W
_diffrn_radiation_monochromator graphite
_diffrn_radiation_source 'fine-focus sealed tube'
_diffrn_radiation_type CuK\a
_diffrn_radiation_wavelength 1.54178
_diffrn_reflns_av_R_equivalents 0.0421
_diffrn_reflns_av_sigmaI/netI 0.0338
_diffrn_reflns_limit_h_max 25
_diffrn_reflns_limit_h_min -25
_diffrn_reflns_limit_k_max 22
_diffrn_reflns_limit_k_min -21
_diffrn_reflns_limit_l_max 40
_diffrn_reflns_limit_l_min -39
_diffrn_reflns_number 14469
_diffrn_reflns_theta_full 68.34
_diffrn_reflns_theta_max 68.34
_diffrn_reflns_theta_min 3.58
_exptl_absorpt_coefficient_mu 1.659
_exptl_absorpt_correction_T_max 0.7544
_exptl_absorpt_correction_T_min 0.6538
_exptl_absorpt_correction_type multi-scan
_exptl_crystal_colour colourless
_exptl_crystal_density_diffrn 1.315
_exptl_crystal_density_method 'not measured'
_exptl_crystal_description block
_exptl_crystal_F_000 5418
_exptl_crystal_size_max 0.28
_exptl_crystal_size_mid 0.26
_exptl_crystal_size_min 0.18
_refine_diff_density_max 0.434
_refine_diff_density_min -0.525
_refine_diff_density_rms 0.062
_refine_ls_abs_structure_details 'Flack H D (1983), Acta Cryst. A39, 876-881'
_refine_ls_abs_structure_Flack 0.52(3)
_refine_ls_extinction_method none
_refine_ls_goodness_of_fit_ref 1.053
_refine_ls_hydrogen_treatment constr
_refine_ls_matrix_type full
_refine_ls_number_parameters 580
_refine_ls_number_reflns 4708
_refine_ls_number_restraints 400
_refine_ls_restrained_S_all 1.080
_refine_ls_R_factor_all 0.0647
_refine_ls_R_factor_gt 0.0628
_refine_ls_shift/su_max 0.000
_refine_ls_shift/su_mean 0.000
_refine_ls_structure_factor_coef Fsqd
_refine_ls_weighting_details 'calc w=1/[\s^2^(Fo^2^)+(0.1273P)^2^+12.5238P] where P=(Fo^2^+2Fc^2^)/3'
_refine_ls_weighting_scheme calc
_refine_ls_wR_factor_gt 0.1753
_refine_ls_wR_factor_ref 0.1790
_reflns_number_gt 4541
_reflns_number_total 4708
_reflns_threshold_expression >2sigma(I)
_cod_data_source_file C0NJ00780C.TXT
_cod_data_source_block 1c+C3
_cod_depositor_comments
;
The following automatic conversions were performed:
'_symmetry_cell_setting' value 'Trigonal' changed to 'trigonal' according
to '/home/saulius/struct/CIF-dictionaries/cif_core.dic' dictionary named
'cif_core.dic' version 2.4.1 from 2010-06-29.

Automatic conversion script
Id: cif_fix_enum 1555 2011-01-17 13:19:09Z saulius 
;
_cod_original_sg_symbol_H-M R32
_cod_database_code 7052593

loop_
_symmetry_equiv_pos_as_xyz
'x, y, z'
'-y, x-y, z'
'-x+y, -x, z'
'y, x, -z'
'x-y, -y, -z'
'-x, -x+y, -z'
'x+2/3, y+1/3, z+1/3'
'-y+2/3, x-y+1/3, z+1/3'
'-x+y+2/3, -x+1/3, z+1/3'
'y+2/3, x+1/3, -z+1/3'
'x-y+2/3, -y+1/3, -z+1/3'
'-x+2/3, -x+y+1/3, -z+1/3'
'x+1/3, y+2/3, z+2/3'
'-y+1/3, x-y+2/3, z+2/3'
'-x+y+1/3, -x+2/3, z+2/3'
'y+1/3, x+2/3, -z+2/3'
'x-y+1/3, -y+2/3, -z+2/3'
'-x+1/3, -x+y+2/3, -z+2/3'

loop_
_atom_site_label
_atom_site_type_symbol
_atom_site_fract_x
_atom_site_fract_y
_atom_site_fract_z
_atom_site_U_iso_or_equiv
_atom_site_adp_type
_atom_site_occupancy
_atom_site_symmetry_multiplicity
_atom_site_calc_flag
_atom_site_refinement_flags
_atom_site_disorder_assembly
_atom_site_disorder_group
Cl1 Cl 0.3333 0.10939(5) 0.1667 0.0681(4) Uani 1 2 d S . .
O13 O 0.39455(19) 0.17863(17) 0.15639(13) 0.0859(10) Uani 1 1 d . . .
O14 O 0.3161(2) 0.0616(2) 0.13253(14) 0.0974(13) Uani 1 1 d . . .
Cl2 Cl 0.3333 0.6667 0.14384(10) 0.0474(6) Uani 0.50 3 d SPD . .
O21 O 0.3943(2) 0.7277(2) 0.1667 0.126(2) Uani 1 2 d SDU . .
O22 O 0.3333 0.6667 0.1025(4) 0.098(4) Uani 0.50 3 d SPDU . .
Cl3 Cl 0.0000 0.0000 0.00847(7) 0.0509(10) Uani 0.50 3 d SPD . .
O31 O 0.0000 0.0643(2) 0.0000 0.0978(18) Uani 1 2 d SDU . .
O32 O 0.0000 0.0000 0.0509(2) 0.0501(18) Uani 0.50 3 d SPD . .
O1 O 0.1199(10) 0.6647(12) 0.0825(7) 0.033(3) Uani 0.50 1 d PU A -1
O2 O 0.1620(11) 0.8098(9) 0.1080(6) 0.059(5) Uani 0.50 1 d PD A -1
O3 O 0.0684(5) 0.8636(4) 0.1175(2) 0.041(2) Uani 0.50 1 d PD A -1
O4 O -0.0488(15) 0.7865(16) 0.0586(10) 0.064(5) Uani 0.50 1 d P A -1
O5 O -0.0992(7) 0.6356(6) 0.0420(4) 0.042(2) Uani 0.50 1 d PU A -1
O6 O -0.0115(7) 0.5756(7) 0.0601(3) 0.035(2) Uani 0.50 1 d PU A -1
O7 O 0.3226(14) 0.4382(10) 0.2472(7) 0.042(4) Uani 0.50 1 d PU A -1
O8 O 0.4751(7) 0.5046(10) 0.2276(5) 0.045(3) Uani 0.50 1 d PDU A -1
O9 O 0.5359(11) 0.4063(11) 0.2156(6) 0.120(7) Uani 0.50 1 d PDU A -1
O10 O 0.4673(14) 0.2990(14) 0.2780(8) 0.051(3) Uani 0.50 1 d PU A -1
O11 O 0.3192(7) 0.2285(7) 0.2964(4) 0.043(2) Uani 0.50 1 d PU A -1
O12 O 0.2512(7) 0.3102(7) 0.2807(3) 0.033(2) Uani 0.50 1 d PU A -1
C1 C 0.1916(9) 0.7181(9) 0.0983(6) 0.035(3) Uani 0.50 1 d PU A -1
H1D H 0.1909 0.7150 0.1278 0.042 Uiso 0.50 1 calc PR A -1
H1E H 0.2292 0.7071 0.0882 0.042 Uiso 0.50 1 calc PR A -1
C2 C 0.2097(10) 0.7903(11) 0.0864(7) 0.036(3) Uani 0.50 1 d PDU A -1
H2A H 0.2026 0.7918 0.0573 0.043 Uiso 0.50 1 calc PR A -1
H2B H 0.2616 0.8254 0.0928 0.043 Uiso 0.50 1 calc PR A -1
C3 C 0.1805(10) 0.8856(9) 0.1027(7) 0.067(6) Uani 0.50 1 d PDU A -1
H3A H 0.2339 0.9183 0.1064 0.080 Uiso 0.50 1 calc PR A -1
H3B H 0.1677 0.8927 0.0752 0.080 Uiso 0.50 1 calc PR A -1
C4 C 0.1424(9) 0.9033(10) 0.1301(6) 0.056(4) Uani 0.50 1 d PDU A -1
H4A H 0.1605 0.9567 0.1300 0.067 Uiso 0.50 1 calc PR A -1
H4B H 0.1478 0.8885 0.1575 0.067 Uiso 0.50 1 calc PR A -1
C5 C 0.0365(9) 0.8969(9) 0.0933(5) 0.049(3) Uani 0.50 1 d PDU A -1
H5A H 0.0643 0.9147 0.0680 0.059 Uiso 0.50 1 calc PR A -1
H5B H 0.0397 0.9395 0.1077 0.059 Uiso 0.50 1 calc PR A -1
C6 C -0.0433(8) 0.8423(8) 0.0840(5) 0.055(3) Uani 0.50 1 d PU A -1
H6A H -0.0700 0.8203 0.1092 0.066 Uiso 0.50 1 calc PR A -1
H6B H -0.0663 0.8680 0.0711 0.066 Uiso 0.50 1 calc PR A -1
C7 C -0.1172(12) 0.7367(9) 0.0420(7) 0.068(5) Uani 0.50 1 d PU A -1
H7A H -0.1351 0.7639 0.0259 0.082 Uiso 0.50 1 calc PR A -1
H7B H -0.1527 0.7114 0.0639 0.082 Uiso 0.50 1 calc PR A -1
C8 C -0.1134(8) 0.6812(8) 0.0164(6) 0.050(4) Uani 0.50 1 d PU A -1
H8A H -0.1604 0.6516 0.0020 0.060 Uiso 0.50 1 calc PR A -1
H8B H -0.0738 0.7055 -0.0036 0.060 Uiso 0.50 1 calc PR A -1
C9 C -0.1046(6) 0.5756(6) 0.0194(4) 0.039(3) Uani 0.50 1 d PU A -1
H9A H -0.0702 0.5940 -0.0035 0.047 Uiso 0.50 1 calc PR A -1
H9B H -0.1550 0.5453 0.0089 0.047 Uiso 0.50 1 calc PR A -1
C10 C -0.0862(7) 0.5313(7) 0.0462(4) 0.044(2) Uani 0.50 1 d PU A -1
H10A H -0.1201 0.5138 0.0693 0.053 Uiso 0.50 1 calc PR A -1
H10B H -0.0914 0.4880 0.0317 0.053 Uiso 0.50 1 calc PR A -1
C11 C 0.0208(8) 0.5455(9) 0.0833(4) 0.037(3) Uani 0.50 1 d PU A -1
C12 C -0.0150(5) 0.4743(5) 0.0939(3) 0.0391(17) Uani 0.50 1 d PU A -1
H12A H -0.0635 0.4421 0.0850 0.047 Uiso 0.50 1 calc PR A -1
C13 C 0.0219(8) 0.4494(6) 0.1186(3) 0.034(2) Uani 0.50 1 d PU A -1
H13A H -0.0022 0.3990 0.1257 0.041 Uiso 0.50 1 calc PR A -1
C14 C 0.0916(5) 0.4950(4) 0.13290(19) 0.0340(14) Uani 0.50 1 d PU A -1
C15 C 0.1262(5) 0.5676(4) 0.1216(2) 0.0317(15) Uani 0.50 1 d PU A -1
H15A H 0.1745 0.5997 0.1310 0.038 Uiso 0.50 1 calc PR A -1
C16 C 0.0925(7) 0.5955(9) 0.0967(5) 0.035(3) Uani 0.50 1 d PU A -1
C17 C 0.1306(6) 0.4707(6) 0.1604(3) 0.033(3) Uani 0.50 1 d PU A -1
H17A H 0.1812 0.5038 0.1649 0.039 Uiso 0.50 1 calc PR A -1
C18 C 0.1006(3) 0.4067(3) 0.17914(16) 0.0376(12) Uani 0.50 1 d PU A -1
H18A H 0.0499 0.3737 0.1749 0.045 Uiso 0.50 1 calc PR A -1
C19 C 0.1398(6) 0.3833(8) 0.2058(3) 0.035(2) Uani 0.50 1 d PU A -1
C20 C 0.2141(5) 0.4260(5) 0.2150(2) 0.0350(19) Uani 0.50 1 d PU A -1
H20A H 0.2412 0.4738 0.2039 0.042 Uiso 0.50 1 calc PR A -1
C21 C 0.2494(8) 0.4015(7) 0.2395(4) 0.031(3) Uani 0.50 1 d PU A -1
C22 C 0.2118(7) 0.3308(6) 0.2567(4) 0.030(3) Uani 0.50 1 d PU A -1
C23 C 0.1340(5) 0.2879(5) 0.2493(2) 0.0420(18) Uani 0.50 1 d PU A -1
H23A H 0.1057 0.2411 0.2613 0.050 Uiso 0.50 1 calc PR A -1
C24 C 0.1010(5) 0.3157(6) 0.2245(3) 0.0416(16) Uani 0.50 1 d PU A -1
H24A H 0.0496 0.2873 0.2200 0.050 Uiso 0.50 1 calc PR A -1
C25 C 0.3656(10) 0.5132(11) 0.2321(7) 0.048(4) Uani 0.50 1 d PU A -1
H25A H 0.3455 0.5437 0.2423 0.057 Uiso 0.50 1 calc PR A -1
H25B H 0.3641 0.5134 0.2025 0.057 Uiso 0.50 1 calc PR A -1
C26 C 0.4428(14) 0.5430(15) 0.2463(9) 0.059(6) Uani 0.50 1 d PDU A -1
H26A H 0.4720 0.5958 0.2398 0.070 Uiso 0.50 1 calc PR A -1
H26B H 0.4430 0.5375 0.2757 0.070 Uiso 0.50 1 calc PR A -1
C27 C 0.5513(7) 0.5298(8) 0.2363(5) 0.042(3) Uani 0.50 1 d PDU A -1
H27A H 0.5573 0.5241 0.2652 0.050 Uiso 0.50 1 calc PR A -1
H27B H 0.5815 0.5824 0.2294 0.050 Uiso 0.50 1 calc PR A -1
C28 C 0.5762(15) 0.4853(11) 0.2122(6) 0.068(6) Uani 0.50 1 d PDU A -1
H28A H 0.5759 0.4977 0.1836 0.082 Uiso 0.50 1 calc PR A -1
H28B H 0.6277 0.5023 0.2195 0.082 Uiso 0.50 1 calc PR A -1
C29 C 0.5747(12) 0.3907(10) 0.2459(6) 0.067(5) Uani 0.50 1 d PDU A -1
H29A H 0.5796 0.4188 0.2705 0.080 Uiso 0.50 1 calc PR A -1
H29B H 0.6242 0.4037 0.2364 0.080 Uiso 0.50 1 calc PR A -1
C30 C 0.5302(9) 0.3109(10) 0.2536(5) 0.062(4) Uani 0.50 1 d PU A -1
H30A H 0.5132 0.2838 0.2281 0.075 Uiso 0.50 1 calc PR A -1
H30B H 0.5597 0.2936 0.2680 0.075 Uiso 0.50 1 calc PR A -1
C31 C 0.4274(9) 0.2238(9) 0.2907(5) 0.054(3) Uani 0.50 1 d PU A -1
H31A H 0.4062 0.1912 0.2672 0.065 Uiso 0.50 1 calc PR A -1
H31B H 0.4604 0.2105 0.3047 0.065 Uiso 0.50 1 calc PR A -1
C32 C 0.3703(9) 0.2158(9) 0.3169(6) 0.052(3) Uani 0.50 1 d PU A -1
H32A H 0.3450 0.1657 0.3282 0.063 Uiso 0.50 1 calc PR A -1
H32B H 0.3918 0.2510 0.3393 0.063 Uiso 0.50 1 calc PR A -1
C33 C 0.2650(7) 0.2253(7) 0.3206(4) 0.045(3) Uani 0.50 1 d PU A -1
H33A H 0.2868 0.2642 0.3412 0.054 Uiso 0.50 1 calc PR A -1
H33B H 0.2394 0.1773 0.3343 0.054 Uiso 0.50 1 calc PR A -1
C34 C 0.2124(8) 0.2353(6) 0.2961(4) 0.046(3) Uani 0.50 1 d PU A -1
H34A H 0.1941 0.1997 0.2738 0.055 Uiso 0.50 1 calc PR A -1
H34B H 0.1702 0.2276 0.3126 0.055 Uiso 0.50 1 calc PR A -1
N1 N 0.01237(16) 0.71409(17) 0.09744(7) 0.0474(6) Uani 1 1 d U . .
H1A H -0.0072 0.7295 0.0781 0.071 Uiso 1 1 calc R . .
H1B H 0.0156 0.6752 0.0882 0.071 Uiso 1 1 calc R . .
H1C H 0.0579 0.7512 0.1039 0.071 Uiso 1 1 calc R . .
C35 C -0.0345(2) 0.6922(3) 0.13281(9) 0.0605(10) Uani 1 1 d U . .
H35A H -0.0840 0.6523 0.1253 0.073 Uiso 1 1 calc R . .
H35B H -0.0392 0.7343 0.1420 0.073 Uiso 1 1 calc R . .
C36 C -0.0066(2) 0.6667 0.1667 0.0442(10) Uani 1 2 d SU . .
H36A H 0.0006 0.6261 0.1575 0.053 Uiso 1 1 d R . .
C1S C 0.6605(3) 0.4420(3) -0.0001(2) 0.052(2) Uani 0.663(17) 1 d PGU B 1
H1SA H 0.6506 0.3963 -0.0110 0.062 Uiso 0.663(17) 1 calc PR B 1
C2S C 0.6936(4) 0.4639(4) 0.03713(18) 0.087(3) Uani 0.663(17) 1 d PGU B 1
H2SA H 0.7064 0.4333 0.0517 0.105 Uiso 0.663(17) 1 calc PR B 1
C3S C 0.7080(3) 0.5307(4) 0.05308(14) 0.074(3) Uani 0.663(17) 1 d PGU B 1
H3SA H 0.7307 0.5457 0.0785 0.089 Uiso 0.663(17) 1 calc PR B 1
C4S C 0.6893(4) 0.5756(3) 0.0318(2) 0.101(3) Uani 0.663(17) 1 d PGU B 1
H4SA H 0.6991 0.6213 0.0427 0.121 Uiso 0.663(17) 1 calc PR B 1
C5S C 0.6561(4) 0.5537(5) -0.0055(2) 0.093(4) Uani 0.663(17) 1 d PGU B 1
H5SA H 0.6433 0.5843 -0.0200 0.112 Uiso 0.663(17) 1 calc PR B 1
C6S C 0.6417(3) 0.4869(5) -0.02142(13) 0.093(4) Uani 0.663(17) 1 d PGU B 1
H6SA H 0.6191 0.4719 -0.0469 0.111 Uiso 0.663(17) 1 calc PR B 1
C7S C 0.6514(8) 0.4573(7) -0.0088(4) 0.052(5) Uani 0.337(17) 1 d PGU B 2
H7SA H 0.6331 0.4202 -0.0287 0.062 Uiso 0.337(17) 1 calc PR B 2
C8S C 0.6799(12) 0.4473(9) 0.0265(6) 0.181(18) Uani 0.337(17) 1 d PGU B 2
H8SA H 0.6811 0.4033 0.0308 0.217 Uiso 0.337(17) 1 calc PR B 2
C9S C 0.7067(11) 0.5016(13) 0.0557(4) 0.110(9) Uani 0.337(17) 1 d PGU B 2
H9SA H 0.7262 0.4948 0.0798 0.132 Uiso 0.337(17) 1 calc PR B 2
C10S C 0.7050(11) 0.5659(10) 0.0494(5) 0.117(10) Uani 0.337(17) 1 d PGU B 2
H10C H 0.7233 0.6031 0.0693 0.140 Uiso 0.337(17) 1 calc PR B 2
C11S C 0.6764(12) 0.5760(7) 0.0141(6) 0.150(13) Uani 0.337(17) 1 d PGU B 2
H11A H 0.6752 0.6199 0.0098 0.180 Uiso 0.337(17) 1 calc PR B 2
C12S C 0.6496(9) 0.5216(9) -0.0151(4) 0.073(5) Uani 0.337(17) 1 d PGU B 2
H12B H 0.6301 0.5285 -0.0392 0.088 Uiso 0.337(17) 1 calc PR B 2
C13S C 1.0183(11) 0.9318(8) 0.1905(4) 0.090(5) Uiso 0.33 1 d PG C -1
H13B H 1.0190 0.8870 0.1900 0.108 Uiso 0.33 1 calc PR C -1
C14S C 1.0838(7) 0.9982(12) 0.1914(4) 0.121(8) Uiso 0.33 1 d PG C -1
H14A H 1.1292 0.9988 0.1915 0.145 Uiso 0.33 1 calc PR C -1
C15S C 1.0829(6) 1.0636(8) 0.1922(4) 0.073(3) Uiso 0.33 1 d PG C -1
H15B H 1.1276 1.1090 0.1929 0.087 Uiso 0.33 1 calc PR C -1
C16S C 1.0164(8) 1.0627(6) 0.1921(4) 0.082(4) Uiso 0.33 1 d PG C -1
H16A H 1.0158 1.1075 0.1927 0.098 Uiso 0.33 1 calc PR C -1
C17S C 0.9510(5) 0.9963(8) 0.1912(4) 0.091(5) Uiso 0.33 1 d PG C -1
H17B H 0.9056 0.9957 0.1911 0.109 Uiso 0.33 1 calc PR C -1
C18S C 0.9519(7) 0.9308(6) 0.1904(3) 0.068(3) Uiso 0.33 1 d PG C -1
H18B H 0.9072 0.8855 0.1898 0.082 Uiso 0.33 1 calc PR C -1

loop_
_atom_site_aniso_label
_atom_site_aniso_U_11
_atom_site_aniso_U_22
_atom_site_aniso_U_33
_atom_site_aniso_U_23
_atom_site_aniso_U_13
_atom_site_aniso_U_12
Cl1 0.0587(8) 0.0322(4) 0.1222(11) -0.0061(4) -0.0122(7) 0.0294(4)
O13 0.0645(19) 0.0491(16) 0.140(3) -0.0111(18) 0.0157(18) 0.0251(15)
O14 0.094(3) 0.0634(19) 0.145(3) -0.033(2) -0.042(2) 0.047(2)
Cl2 0.0289(7) 0.0289(7) 0.0843(17) 0.000 0.000 0.0144(4)
O21 0.078(2) 0.078(2) 0.144(5) -0.019(2) 0.019(2) -0.019(3)
O22 0.069(4) 0.069(4) 0.157(12) 0.000 0.000 0.034(2)
Cl3 0.0495(8) 0.0495(8) 0.054(3) 0.000 0.000 0.0247(4)
O31 0.141(5) 0.079(2) 0.094(3) 0.0292(15) 0.058(3) 0.070(2)
O32 0.046(3) 0.046(3) 0.058(4) 0.000 0.000 0.0230(13)
O1 0.030(6) 0.029(4) 0.032(5) 0.003(3) 0.006(4) 0.009(4)
O2 0.070(10) 0.059(8) 0.068(7) -0.024(5) -0.024(5) 0.047(8)
O3 0.061(4) 0.030(3) 0.044(3) -0.009(2) -0.035(3) 0.032(3)
O4 0.066(12) 0.062(9) 0.057(6) 0.013(5) -0.010(7) 0.027(8)
O5 0.047(4) 0.057(5) 0.026(3) -0.005(3) -0.014(2) 0.029(3)
O6 0.034(4) 0.040(4) 0.037(5) 0.002(3) -0.010(3) 0.022(3)
O7 0.047(7) 0.042(8) 0.030(4) -0.003(5) -0.003(4) 0.017(6)
O8 0.043(6) 0.029(3) 0.048(5) 0.010(3) -0.010(4) 0.006(4)
O9 0.112(10) 0.126(11) 0.134(10) 0.012(8) -0.014(7) 0.068(8)
O10 0.064(9) 0.045(6) 0.045(5) 0.011(5) -0.005(6) 0.027(6)
O11 0.065(6) 0.044(3) 0.028(4) 0.007(2) -0.010(3) 0.034(3)
O12 0.043(4) 0.032(4) 0.028(4) 0.007(3) 0.000(3) 0.022(3)
C1 0.040(5) 0.038(8) 0.032(5) -0.002(5) -0.010(4) 0.024(5)
C2 0.032(5) 0.033(5) 0.035(5) -0.005(4) -0.015(4) 0.011(4)
C3 0.051(9) 0.060(7) 0.087(9) -0.012(5) -0.013(6) 0.025(6)
C4 0.065(7) 0.038(5) 0.063(8) -0.011(5) -0.027(5) 0.024(5)
C5 0.063(8) 0.044(5) 0.053(5) 0.010(4) -0.011(5) 0.036(5)
C6 0.056(7) 0.046(6) 0.067(6) 0.010(5) -0.016(5) 0.028(5)
C7 0.072(7) 0.061(8) 0.071(7) -0.001(6) -0.019(5) 0.032(6)
C8 0.052(5) 0.057(6) 0.043(5) -0.009(6) -0.007(4) 0.028(5)
C9 0.035(4) 0.041(6) 0.035(5) -0.009(4) -0.008(3) 0.015(4)
C10 0.037(5) 0.044(5) 0.051(5) -0.010(4) -0.006(4) 0.020(4)
C11 0.044(7) 0.049(6) 0.038(5) 0.004(4) 0.003(5) 0.038(6)
C12 0.032(4) 0.037(4) 0.042(4) -0.017(3) -0.009(3) 0.012(4)
C13 0.029(6) 0.028(4) 0.040(4) -0.011(3) -0.003(4) 0.012(4)
C14 0.030(4) 0.036(3) 0.037(3) -0.012(3) 0.002(3) 0.017(3)
C15 0.029(4) 0.032(4) 0.031(3) -0.009(2) 0.001(3) 0.012(3)
C16 0.030(6) 0.034(6) 0.036(4) -0.016(4) -0.001(5) 0.012(5)
C17 0.030(4) 0.033(3) 0.028(6) -0.008(3) 0.007(3) 0.010(2)
C18 0.033(3) 0.032(3) 0.044(3) -0.007(2) 0.010(2) 0.013(2)
C19 0.042(5) 0.031(6) 0.033(4) 0.000(4) 0.014(3) 0.018(4)
C20 0.044(5) 0.027(4) 0.028(3) 0.002(3) 0.011(3) 0.014(4)
C21 0.035(6) 0.023(7) 0.028(4) 0.002(5) 0.005(4) 0.009(5)
C22 0.038(4) 0.027(5) 0.027(4) 0.003(4) 0.010(3) 0.018(4)
C23 0.047(4) 0.029(4) 0.042(3) 0.007(3) 0.014(3) 0.013(3)
C24 0.043(4) 0.030(4) 0.040(3) -0.003(3) 0.007(3) 0.010(3)
C25 0.036(8) 0.061(7) 0.038(5) 0.014(4) -0.005(5) 0.018(5)
C26 0.064(11) 0.060(8) 0.056(7) 0.023(5) 0.005(7) 0.033(7)
C27 0.036(5) 0.027(5) 0.054(5) 0.010(4) -0.007(3) 0.010(3)
C28 0.067(8) 0.070(8) 0.057(8) 0.019(5) -0.006(5) 0.026(6)
C29 0.064(7) 0.070(9) 0.072(7) 0.010(6) -0.010(5) 0.038(6)
C30 0.063(8) 0.070(8) 0.062(5) 0.008(6) -0.008(6) 0.039(6)
C31 0.063(8) 0.053(6) 0.048(4) 0.020(4) -0.001(6) 0.030(6)
C32 0.068(7) 0.058(5) 0.043(5) 0.015(3) 0.003(6) 0.040(5)
C33 0.055(6) 0.041(4) 0.041(5) 0.007(3) 0.001(4) 0.026(4)
C34 0.050(6) 0.034(5) 0.045(5) 0.005(4) 0.002(4) 0.016(4)
N1 0.0526(16) 0.0560(16) 0.0329(11) -0.0032(11) -0.0051(11) 0.0266(14)
C35 0.059(2) 0.098(3) 0.0382(14) 0.0090(17) 0.0051(14) 0.050(2)
C36 0.0408(16) 0.056(3) 0.0409(19) -0.0011(18) -0.0006(9) 0.0281(13)
C1S 0.033(3) 0.072(4) 0.048(4) 0.025(3) 0.004(2) 0.024(3)
C2S 0.068(4) 0.119(7) 0.076(4) 0.002(5) 0.014(3) 0.048(4)
C3S 0.046(4) 0.105(7) 0.071(4) 0.017(4) 0.005(3) 0.038(4)
C4S 0.080(5) 0.138(8) 0.088(6) 0.019(5) 0.021(5) 0.058(5)
C5S 0.068(5) 0.142(8) 0.069(5) 0.029(6) 0.021(4) 0.053(5)
C6S 0.072(5) 0.122(8) 0.062(5) 0.015(5) -0.010(4) 0.032(5)
C7S 0.035(6) 0.072(8) 0.026(5) 0.016(5) 0.007(4) 0.011(5)
C8S 0.18(2) 0.19(2) 0.19(2) 0.009(10) -0.011(10) 0.103(13)
C9S 0.106(12) 0.105(12) 0.132(13) 0.008(9) 0.010(8) 0.063(9)
C10S 0.109(12) 0.120(13) 0.121(13) -0.013(9) -0.001(9) 0.057(9)
C11S 0.142(16) 0.158(16) 0.135(16) -0.022(10) 0.016(10) 0.063(10)
C12S 0.062(8) 0.069(8) 0.072(8) -0.019(7) 0.005(6) 0.021(6)

loop_
_atom_type_symbol
_atom_type_description
_atom_type_scat_dispersion_real
_atom_type_scat_dispersion_imag
_atom_type_scat_source
C C 0.0181 0.0091 'International Tables Vol C Tables 4.2.6.8 and 6.1.1.4'
H H 0.0000 0.0000 'International Tables Vol C Tables 4.2.6.8 and 6.1.1.4'
N N 0.0311 0.0180 'International Tables Vol C Tables 4.2.6.8 and 6.1.1.4'
O O 0.0492 0.0322 'International Tables Vol C Tables 4.2.6.8 and 6.1.1.4'
Cl Cl 0.3639 0.7018 'International Tables Vol C Tables 4.2.6.8 and 6.1.1.4'

loop_
_geom_angle_atom_site_label_1
_geom_angle_atom_site_label_2
_geom_angle_atom_site_label_3
_geom_angle
_geom_angle_site_symmetry_1
_geom_angle_site_symmetry_3
_geom_angle_publ_flag
O13 Cl1 O13 110.3(3) 12 . ?
O13 Cl1 O14 107.8(3) 12 12 ?
O13 Cl1 O14 110.3(2) . 12 ?
O13 Cl1 O14 110.3(2) 12 . ?
O13 Cl1 O14 107.8(3) . . ?
O14 Cl1 O14 110.3(3) 12 . ?
O22 Cl2 O21 120.72(15) . 2_665 ?
O22 Cl2 O21 120.72(15) . . ?
O21 Cl2 O21 96.2(2) 2_665 . ?
O22 Cl2 O21 120.72(15) . 3_565 ?
O21 Cl2 O21 96.2(2) 2_665 3_565 ?
O21 Cl2 O21 96.2(2) . 3_565 ?
O22 Cl2 Cl2 180.0 . 10_455 ?
O21 Cl2 Cl2 59.28(15) 2_665 10_455 ?
O21 Cl2 Cl2 59.28(15) . 10_455 ?
O21 Cl2 Cl2 59.28(15) 3_565 10_455 ?
Cl2 O21 Cl2 61.4(3) 10_455 . ?
Cl3 Cl3 O31 78.18(11) 4 3 ?
Cl3 Cl3 O31 78.18(11) 4 2 ?
O31 Cl3 O31 115.92(7) 3 2 ?
Cl3 Cl3 O31 78.18(11) 4 . ?
O31 Cl3 O31 115.92(7) 3 . ?
O31 Cl3 O31 115.92(7) 2 . ?
Cl3 Cl3 O32 180.0 4 . ?
O31 Cl3 O32 101.82(11) 3 . ?
O31 Cl3 O32 101.82(11) 2 . ?
O31 Cl3 O32 101.82(11) . . ?
Cl3 Cl3 O32 0.0 4 4 ?
O31 Cl3 O32 78.18(11) 3 4 ?
O31 Cl3 O32 78.18(11) 2 4 ?
O31 Cl3 O32 78.18(11) . 4 ?
O32 Cl3 O32 180.0 . 4 ?
Cl3 O31 Cl3 23.6(2) . 4 ?
Cl3 O32 Cl3 0.0 . 4 ?
C16 O1 C1 115(2) . . ?
C3 O2 C2 113.9(16) . . ?
C4 O3 C5 121.6(13) . . ?
C7 O4 C6 119(3) . . ?
C8 O5 C9 109.1(12) . . ?
C11 O6 C10 120.7(12) . . ?
C21 O7 C25 118(2) . . ?
C26 O8 C27 117.1(16) . . ?
C29 O9 C28 104.2(19) . . ?
C31 O10 C30 110(2) . . ?
C33 O11 C32 113.5(12) . . ?
C22 O12 C34 116.7(12) . . ?
C2 C1 O1 110.1(18) . . ?
C1 C2 O2 108.0(15) . . ?
C4 C3 O2 109.9(16) . . ?
C3 C4 O3 104.9(15) . . ?
O3 C5 C6 110.8(12) . . ?
O4 C6 C5 110.7(18) . . ?
O4 C7 C8 112(2) . . ?
O5 C8 C7 107.1(15) . . ?
O5 C9 C10 108.0(10) . . ?
O6 C10 C9 109.3(10) . . ?
C12 C11 O6 122.0(14) . . ?
C12 C11 C16 122.7(13) . . ?
O6 C11 C16 115.2(14) . . ?
C11 C12 C13 117.7(10) . . ?
C14 C13 C12 122.7(9) . . ?
C13 C14 C15 117.9(8) . . ?
C13 C14 C17 123.8(7) . . ?
C15 C14 C17 118.3(8) . . ?
C14 C15 C16 122.1(9) . . ?
O1 C16 C15 128.8(14) . . ?
O1 C16 C11 114.2(16) . . ?
C15 C16 C11 116.9(14) . . ?
C18 C17 C14 125.4(8) . . ?
C17 C18 C19 124.8(9) . . ?
C24 C19 C20 117.4(9) . . ?
C24 C19 C18 118.6(10) . . ?
C20 C19 C18 124.0(12) . . ?
C21 C20 C19 122.3(10) . . ?
O7 C21 C20 125.0(15) . . ?
O7 C21 C22 113.6(16) . . ?
C20 C21 C22 121.1(13) . . ?
O12 C22 C21 117.6(13) . . ?
O12 C22 C23 125.4(12) . . ?
C21 C22 C23 116.9(14) . . ?
C24 C23 C22 119.4(10) . . ?
C19 C24 C23 122.6(9) . . ?
O7 C25 C26 107(2) . . ?
O8 C26 C25 110(2) . . ?
O8 C27 C28 109.1(16) . . ?
O9 C28 C27 119(2) . . ?
O9 C29 C30 105.8(16) . . ?
O10 C30 C29 107.3(18) . . ?
C32 C31 O10 107.8(18) . . ?
O11 C32 C31 110.9(15) . . ?
O11 C33 C34 109.4(11) . . ?
O12 C34 C33 107.3(11) . . ?
N1 C35 C36 113.7(3) . . ?
C35 C36 C35 110.1(4) 11_565 . ?
C2S C1S C6S 120.0 . . ?
C3S C2S C1S 120.0 . . ?
C2S C3S C4S 120.0 . . ?
C5S C4S C3S 120.0 . . ?
C4S C5S C6S 120.0 . . ?
C5S C6S C1S 120.0 . . ?
C8S C7S C12S 120.0 . . ?
C7S C8S C9S 120.0 . . ?
C10S C9S C8S 120.0 . . ?
C11S C10S C9S 120.0 . . ?
C12S C11S C10S 120.0 . . ?
C11S C12S C7S 120.0 . . ?
C14S C13S C18S 120.0 . . ?
C13S C14S C15S 120.0 . . ?
C14S C15S C16S 120.0 . . ?
C17S C16S C15S 120.0 . . ?
C18S C17S C16S 120.0 . . ?
C17S C18S C13S 120.0 . . ?

loop_
_geom_bond_atom_site_label_1
_geom_bond_atom_site_label_2
_geom_bond_distance
_geom_bond_site_symmetry_2
_geom_bond_publ_flag
Cl1 O13 1.425(3) 12 ?
Cl1 O13 1.425(3) . ?
Cl1 O14 1.444(4) 12 ?
Cl1 O14 1.444(4) . ?
Cl2 O22 1.384(13) . ?
Cl2 O21 1.495(5) 2_665 ?
Cl2 O21 1.495(5) . ?
Cl2 O21 1.495(5) 3_565 ?
Cl2 Cl2 1.528(7) 10_455 ?
O21 Cl2 1.495(5) 10_455 ?
Cl3 Cl3 0.567(5) 4 ?
Cl3 O31 1.384(5) 3 ?
Cl3 O31 1.384(5) 2 ?
Cl3 O31 1.384(5) . ?
Cl3 O32 1.419(8) . ?
Cl3 O32 1.986(8) 4 ?
O31 Cl3 1.384(5) 4 ?
O32 Cl3 1.986(8) 4 ?
O1 C16 1.36(3) . ?
O1 C1 1.46(3) . ?
O2 C3 1.453(13) . ?
O2 C2 1.454(12) . ?
O3 C4 1.417(11) . ?
O3 C5 1.439(10) . ?
O4 C7 1.40(3) . ?
O4 C6 1.41(4) . ?
O5 C8 1.426(16) . ?
O5 C9 1.428(17) . ?
O6 C11 1.379(11) . ?
O6 C10 1.447(17) . ?
O7 C21 1.36(3) . ?
O7 C25 1.46(3) . ?
O8 C26 1.436(13) . ?
O8 C27 1.446(10) . ?
O9 C29 1.439(13) . ?
O9 C28 1.447(14) . ?
O10 C31 1.44(3) . ?
O10 C30 1.47(4) . ?
O11 C33 1.375(19) . ?
O11 C32 1.410(15) . ?
O12 C22 1.372(13) . ?
O12 C34 1.462(16) . ?
C1 C2 1.43(3) . ?
C3 C4 1.39(3) . ?
C5 C6 1.52(2) . ?
C7 C8 1.49(2) . ?
C9 C10 1.481(14) . ?
C11 C12 1.347(17) . ?
C11 C16 1.415(15) . ?
C12 C13 1.404(15) . ?
C13 C14 1.378(13) . ?
C14 C15 1.378(12) . ?
C14 C17 1.483(14) . ?
C15 C16 1.40(2) . ?
C17 C18 1.328(11) . ?
C18 C19 1.461(12) . ?
C19 C24 1.386(13) . ?
C19 C20 1.395(15) . ?
C20 C21 1.369(19) . ?
C21 C22 1.414(13) . ?
C22 C23 1.443(16) . ?
C23 C24 1.389(13) . ?
C25 C26 1.50(3) . ?
C27 C28 1.52(3) . ?
C29 C30 1.48(2) . ?
C31 C32 1.43(2) . ?
C33 C34 1.475(14) . ?
N1 C35 1.460(4) . ?
C35 C36 1.495(4) . ?
C36 C35 1.495(4) 11_565 ?
C1S C2S 1.3900 . ?
C1S C6S 1.3900 . ?
C2S C3S 1.3900 . ?
C3S C4S 1.3900 . ?
C4S C5S 1.3900 . ?
C5S C6S 1.3900 . ?
C7S C8S 1.3900 . ?
C7S C12S 1.3900 . ?
C8S C9S 1.3900 . ?
C9S C10S 1.3900 . ?
C10S C11S 1.3900 . ?
C11S C12S 1.3900 . ?
C13S C14S 1.3900 . ?
C13S C18S 1.3900 . ?
C14S C15S 1.3900 . ?
C15S C16S 1.3900 . ?
C16S C17S 1.3900 . ?
C17S C18S 1.3900 . ?
